data_7000470
loop_
_publ_author_name
'Yang, Feng-Zhao'
'Chen, Yi-Chun'
'Lin, Ya-Fan'
'Yu, Kuo-Hsuan'
'Liu, Yi-Hung'
'Wang, Yu'
'Liu, Shiuh-Tzung'
'Chen, Jwu-Ting'

_publ_section_title
;
 Nickel catalysts bearing bidentate \a-aminoaldimines for ethylene
 polymerization---independent and cooperative structure/reactivity
 relationship resulting from unsymmetric square planar coordination
;
_journal_issue 7
_journal_name_full 'Dalton Transactions'
_journal_page_first 1243
_journal_page_last 1250
_journal_paper_doi 10.1039/b814423k
_journal_year 2009
_chemical_formula_sum 'C19 H30 Br2 N2 Ni'
_chemical_formula_weight 504.98
_chemical_name_systematic
;
?
;
_space_group_IT_number 33
_symmetry_cell_setting orthorhombic
_symmetry_space_group_name_Hall 'P 2c -2n'
_symmetry_space_group_name_H-M 'P n a 21'
_atom_sites_solution_hydrogens geom
_atom_sites_solution_primary direct
_atom_sites_solution_secondary difmap
_audit_creation_method SHELXL-97
_cell_angle_alpha 90.00
_cell_angle_beta 90.00
_cell_angle_gamma 90.00
_cell_formula_units_Z 4
_cell_length_a 15.1090(3)
_cell_length_b 10.4250(3)
_cell_length_c 14.4930(3)
_cell_measurement_reflns_used 22183
_cell_measurement_temperature 295(2)
_cell_measurement_theta_max 27.5
_cell_measurement_theta_min 1
_cell_volume 2282.81(9)
_computing_cell_refinement 'HKL Denzo & Scalepack (Otwinowski & Minor)'
_computing_data_collection 'COLLECT (Nonius BV)'
_computing_data_reduction 'HKL Denzo & Scalepack (Otwinowski & Minor)'
_computing_molecular_graphics SHELXTL
_computing_publication_material SHELXTL
_computing_structure_refinement 'SHELXL-97 (Sheldrick, 1997)'
_computing_structure_solution 'SHELXS-97 (Sheldrick, 1990)'
_diffrn_ambient_temperature 295(2)
_diffrn_measured_fraction_theta_full 0.995
_diffrn_measured_fraction_theta_max 0.995
_diffrn_measurement_device_type 'Nonius KappaCCD'
_diffrn_measurement_method CCD
_diffrn_radiation_monochromator graphite
_diffrn_radiation_source 'fine-focus sealed tube'
_diffrn_radiation_type MoK\a
_diffrn_radiation_wavelength 0.71073
_diffrn_reflns_av_R_equivalents 0.0484
_diffrn_reflns_av_sigmaI/netI 0.0493
_diffrn_reflns_limit_h_max 19
_diffrn_reflns_limit_h_min -19
_diffrn_reflns_limit_k_max 13
_diffrn_reflns_limit_k_min -13
_diffrn_reflns_limit_l_max 18
_diffrn_reflns_limit_l_min -18
_diffrn_reflns_number 13320
_diffrn_reflns_theta_full 27.49
_diffrn_reflns_theta_max 27.49
_diffrn_reflns_theta_min 2.37
_exptl_absorpt_coefficient_mu 4.354
_exptl_absorpt_correction_T_max 0.533
_exptl_absorpt_correction_T_min 0.338
_exptl_absorpt_correction_type multi-scan
_exptl_absorpt_process_details
;
multi-scan from symmetry-related measurements
Sortav (Blessing 1995)
;
_exptl_crystal_colour purple
_exptl_crystal_density_diffrn 1.469
_exptl_crystal_density_method 'not measured'
_exptl_crystal_description block
_exptl_crystal_F_000 1024
_exptl_crystal_size_max 0.25
_exptl_crystal_size_mid 0.20
_exptl_crystal_size_min 0.15
_refine_diff_density_max 0.585
_refine_diff_density_min -0.465
_refine_diff_density_rms 0.057
_refine_ls_abs_structure_details 'Flack H D (1983), Acta Cryst. A39, 876-881'
_refine_ls_abs_structure_Flack -0.016(14)
_refine_ls_extinction_coef 0.0010(4)
_refine_ls_extinction_expression Fc^*^=kFc[1+0.001xFc^2^\l^3^/sin(2\q)]^-1/4^
_refine_ls_extinction_method SHELXL
_refine_ls_goodness_of_fit_ref 0.994
_refine_ls_hydrogen_treatment constr
_refine_ls_matrix_type full
_refine_ls_number_parameters 218
_refine_ls_number_reflns 4895
_refine_ls_number_restraints 1
_refine_ls_restrained_S_all 0.994
_refine_ls_R_factor_all 0.0814
_refine_ls_R_factor_gt 0.0436
_refine_ls_shift/su_max 0.000
_refine_ls_shift/su_mean 0.000
_refine_ls_structure_factor_coef Fsqd
_refine_ls_weighting_details 'calc w=1/[\s^2^(Fo^2^)+(0.0514P)^2^+1.2698P] where P=(Fo^2^+2Fc^2^)/3'
_refine_ls_weighting_scheme calc
_refine_ls_wR_factor_gt 0.0974
_refine_ls_wR_factor_ref 0.1141
_reflns_number_gt 3227
_reflns_number_total 4895
_reflns_threshold_expression >2sigma(I)
_cod_data_source_file b814423k.txt
_cod_data_source_block ic10403
_cod_depositor_comments
;
The following automatic conversions were performed:
'_symmetry_cell_setting' value 'Orthorhombic' changed to 'orthorhombic'
according to '/home/saulius/struct/CIF-dictionaries/cif_core.dic'
dictionary named 'cif_core.dic' version 2.4.1 from 2010-06-29.

Automatic conversion script
Id: cif_fix_enum 1527 2010-12-29 10:47:43Z saulius 
;
_cod_original_sg_symbol_H-M Pna2(1)
_cod_database_code 7000470

loop_
_symmetry_equiv_pos_as_xyz
'x, y, z'
'-x, -y, z+1/2'
'x+1/2, -y+1/2, z'
'-x+1/2, y+1/2, z+1/2'

loop_
_atom_site_label
_atom_site_type_symbol
_atom_site_fract_x
_atom_site_fract_y
_atom_site_fract_z
_atom_site_U_iso_or_equiv
_atom_site_adp_type
_atom_site_occupancy
_atom_site_symmetry_multiplicity
_atom_site_calc_flag
_atom_site_refinement_flags
_atom_site_disorder_assembly
_atom_site_disorder_group
Br1 Br 0.61570(5) 0.53028(10) 0.30180(5) 0.1031(3) Uani 1 1 d . . .
Br2 Br 0.61081(5) 0.88803(8) 0.20600(7) 0.1061(3) Uani 1 1 d . . .
Ni1 Ni 0.56136(4) 0.67719(6) 0.19171(5) 0.0600(2) Uani 1 1 d . . .
N1 N 0.5655(2) 0.6144(3) 0.0613(2) 0.0397(8) Uani 1 1 d . . .
N2 N 0.4286(2) 0.6441(4) 0.1750(3) 0.0543(11) Uani 1 1 d . . .
C1 C 0.4937(3) 0.5601(5) 0.0364(3) 0.0520(12) Uani 1 1 d . . .
H1A H 0.4882 0.5303 -0.0238 0.062 Uiso 1 1 calc R . .
C2 C 0.4181(3) 0.5434(5) 0.1018(4) 0.0559(13) Uani 1 1 d . . .
C3 C 0.4303(5) 0.4098(6) 0.1476(5) 0.088(2) Uani 1 1 d . . .
H3A H 0.4857 0.4077 0.1800 0.132 Uiso 1 1 calc R . .
H3B H 0.4299 0.3445 0.1010 0.132 Uiso 1 1 calc R . .
H3C H 0.3828 0.3948 0.1903 0.132 Uiso 1 1 calc R . .
C4 C 0.3305(4) 0.5499(8) 0.0497(4) 0.089(2) Uani 1 1 d . . .
H4A H 0.3242 0.6330 0.0219 0.134 Uiso 1 1 calc R . .
H4B H 0.2825 0.5356 0.0919 0.134 Uiso 1 1 calc R . .
H4C H 0.3296 0.4853 0.0025 0.134 Uiso 1 1 calc R . .
C5 C 0.3761(4) 0.6294(7) 0.2636(4) 0.0752(18) Uani 1 1 d . . .
H5A H 0.3213 0.5821 0.2562 0.090 Uiso 1 1 calc R . .
H5B H 0.4105 0.5960 0.3148 0.090 Uiso 1 1 calc R . .
C6 C 0.3642(5) 0.7700(9) 0.2660(6) 0.104(3) Uani 1 1 d . . .
H6A H 0.4081 0.8147 0.3027 0.124 Uiso 1 1 calc R . .
H6B H 0.3048 0.7970 0.2821 0.124 Uiso 1 1 calc R . .
C7 C 0.3833(4) 0.7711(7) 0.1617(5) 0.0787(18) Uani 1 1 d . . .
H7A H 0.3307 0.7671 0.1234 0.094 Uiso 1 1 calc R . .
H7B H 0.4224 0.8396 0.1420 0.094 Uiso 1 1 calc R . .
C21 C 0.6371(3) 0.6255(5) -0.0042(3) 0.0453(11) Uani 1 1 d . . .
C22 C 0.7030(3) 0.5306(5) -0.0035(4) 0.0593(13) Uani 1 1 d . . .
C23 C 0.7693(4) 0.5416(6) -0.0698(5) 0.0730(17) Uani 1 1 d . . .
H23A H 0.8128 0.4786 -0.0729 0.088 Uiso 1 1 calc R . .
C24 C 0.7726(4) 0.6411(7) -0.1298(4) 0.0785(19) Uani 1 1 d . . .
H24A H 0.8180 0.6464 -0.1730 0.094 Uiso 1 1 calc R . .
C25 C 0.7084(4) 0.7343(6) -0.1265(4) 0.0660(15) Uani 1 1 d . . .
H25A H 0.7118 0.8029 -0.1673 0.079 Uiso 1 1 calc R . .
C26 C 0.6385(3) 0.7297(5) -0.0643(3) 0.0486(11) Uani 1 1 d . . .
C27 C 0.6997(4) 0.4179(5) 0.0618(4) 0.0703(16) Uani 1 1 d . . .
H27A H 0.6568 0.4389 0.1102 0.084 Uiso 1 1 calc R . .
C28 C 0.5686(3) 0.8333(5) -0.0662(4) 0.0611(14) Uani 1 1 d . . .
H28A H 0.5278 0.8178 -0.0149 0.073 Uiso 1 1 calc R . .
C29 C 0.6671(8) 0.2967(7) 0.0141(7) 0.126(3) Uani 1 1 d . . .
H29A H 0.6113 0.3135 -0.0152 0.189 Uiso 1 1 calc R . .
H29B H 0.6599 0.2297 0.0589 0.189 Uiso 1 1 calc R . .
H29C H 0.7095 0.2704 -0.0314 0.189 Uiso 1 1 calc R . .
C30 C 0.7886(6) 0.3938(8) 0.1092(7) 0.117(3) Uani 1 1 d . . .
H30A H 0.8081 0.4711 0.1389 0.175 Uiso 1 1 calc R . .
H30B H 0.8315 0.3680 0.0641 0.175 Uiso 1 1 calc R . .
H30D H 0.7819 0.3272 0.1545 0.175 Uiso 1 1 calc R . .
C31 C 0.6058(5) 0.9677(7) -0.0556(7) 0.099(2) Uani 1 1 d . . .
H31A H 0.6390 0.9731 0.0007 0.148 Uiso 1 1 calc R . .
H31D H 0.5580 1.0284 -0.0539 0.148 Uiso 1 1 calc R . .
H31B H 0.6437 0.9868 -0.1069 0.148 Uiso 1 1 calc R . .
C32 C 0.5151(5) 0.8256(8) -0.1570(6) 0.102(2) Uani 1 1 d . . .
H32D H 0.4915 0.7407 -0.1640 0.153 Uiso 1 1 calc R . .
H32A H 0.5532 0.8448 -0.2082 0.153 Uiso 1 1 calc R . .
H32B H 0.4675 0.8865 -0.1551 0.153 Uiso 1 1 calc R . .

loop_
_atom_site_aniso_label
_atom_site_aniso_U_11
_atom_site_aniso_U_22
_atom_site_aniso_U_33
_atom_site_aniso_U_23
_atom_site_aniso_U_13
_atom_site_aniso_U_12
Br1 0.0899(5) 0.1565(8) 0.0627(3) 0.0291(5) -0.0123(4) 0.0017(5)
Br2 0.1006(5) 0.1014(5) 0.1164(7) -0.0422(5) 0.0137(5) -0.0370(4)
Ni1 0.0526(3) 0.0863(4) 0.0409(3) -0.0096(4) 0.0008(3) -0.0139(3)
N1 0.049(2) 0.0383(19) 0.0316(17) 0.0009(16) -0.0001(16) 0.0002(17)
N2 0.049(2) 0.068(2) 0.046(3) -0.002(2) 0.0081(18) -0.0054(19)
C1 0.060(3) 0.057(3) 0.039(2) -0.006(2) -0.002(2) -0.004(3)
C2 0.047(3) 0.071(3) 0.050(3) -0.006(3) -0.003(2) -0.015(3)
C3 0.101(5) 0.073(4) 0.090(5) 0.006(4) 0.014(4) -0.030(4)
C4 0.050(3) 0.153(6) 0.065(4) -0.023(4) -0.001(3) -0.023(4)
C5 0.066(4) 0.115(6) 0.045(3) -0.005(3) 0.015(3) -0.014(4)
C6 0.083(4) 0.135(8) 0.093(5) -0.041(5) 0.027(4) 0.001(5)
C7 0.067(3) 0.089(5) 0.081(4) -0.006(4) 0.007(3) 0.012(3)
C21 0.048(3) 0.049(3) 0.039(2) -0.003(2) -0.001(2) -0.002(2)
C22 0.055(3) 0.072(3) 0.050(3) -0.004(3) -0.004(2) 0.015(3)
C23 0.054(3) 0.093(5) 0.072(4) -0.007(4) -0.003(3) 0.027(3)
C24 0.046(3) 0.119(6) 0.070(4) 0.000(4) 0.013(3) 0.003(3)
C25 0.053(3) 0.085(4) 0.060(3) 0.016(3) 0.009(3) -0.005(3)
C26 0.049(3) 0.052(3) 0.044(3) 0.001(2) 0.004(2) 0.003(2)
C27 0.088(4) 0.059(3) 0.064(3) 0.003(3) -0.016(3) 0.024(3)
C28 0.054(3) 0.058(3) 0.072(3) 0.015(3) 0.007(3) 0.000(3)
C29 0.194(10) 0.077(5) 0.108(7) 0.010(5) -0.034(7) -0.018(5)
C30 0.118(6) 0.108(6) 0.123(7) 0.028(5) -0.038(6) 0.024(5)
C31 0.102(5) 0.063(4) 0.130(7) 0.017(4) -0.021(5) 0.001(4)
C32 0.074(4) 0.106(5) 0.127(6) -0.012(5) -0.033(4) 0.011(4)

loop_
_atom_type_symbol
_atom_type_description
_atom_type_scat_dispersion_real
_atom_type_scat_dispersion_imag
_atom_type_scat_source
C C 0.0033 0.0016 'International Tables Vol C Tables 4.2.6.8 and 6.1.1.4'
H H 0.0000 0.0000 'International Tables Vol C Tables 4.2.6.8 and 6.1.1.4'
N N 0.0061 0.0033 'International Tables Vol C Tables 4.2.6.8 and 6.1.1.4'
Ni Ni 0.3393 1.1124 'International Tables Vol C Tables 4.2.6.8 and 6.1.1.4'
Br Br -0.2901 2.4595 'International Tables Vol C Tables 4.2.6.8 and 6.1.1.4'

loop_
_geom_angle_atom_site_label_1
_geom_angle_atom_site_label_2
_geom_angle_atom_site_label_3
_geom_angle
_geom_angle_site_symmetry_1
_geom_angle_site_symmetry_3
_geom_angle_publ_flag
N1 Ni1 N2 82.20(16) . . ?
N1 Ni1 Br2 112.47(10) . . ?
N2 Ni1 Br2 118.89(12) . . ?
N1 Ni1 Br1 114.55(11) . . ?
N2 Ni1 Br1 108.12(12) . . ?
Br2 Ni1 Br1 116.14(4) . . ?
C1 N1 C21 119.2(4) . . ?
C1 N1 Ni1 112.6(3) . . ?
C21 N1 Ni1 128.2(3) . . ?
C2 N2 C7 118.4(4) . . ?
C2 N2 C5 118.2(4) . . ?
C7 N2 C5 87.7(4) . . ?
C2 N2 Ni1 107.8(3) . . ?
C7 N2 Ni1 108.2(4) . . ?
C5 N2 Ni1 115.4(3) . . ?
N1 C1 C2 121.6(4) . . ?
N1 C1 H1A 119.2 . . ?
C2 C1 H1A 119.2 . . ?
C1 C2 N2 106.6(4) . . ?
C1 C2 C4 110.2(4) . . ?
N2 C2 C4 114.3(5) . . ?
C1 C2 C3 106.6(5) . . ?
N2 C2 C3 108.1(5) . . ?
C4 C2 C3 110.8(5) . . ?
C2 C3 H3A 109.5 . . ?
C2 C3 H3B 109.5 . . ?
H3A C3 H3B 109.5 . . ?
C2 C3 H3C 109.5 . . ?
H3A C3 H3C 109.5 . . ?
H3B C3 H3C 109.5 . . ?
C2 C4 H4A 109.5 . . ?
C2 C4 H4B 109.5 . . ?
H4A C4 H4B 109.5 . . ?
C2 C4 H4C 109.5 . . ?
H4A C4 H4C 109.5 . . ?
H4B C4 H4C 109.5 . . ?
C6 C5 N2 89.1(5) . . ?
C6 C5 H5A 113.8 . . ?
N2 C5 H5A 113.8 . . ?
C6 C5 H5B 113.8 . . ?
N2 C5 H5B 113.8 . . ?
H5A C5 H5B 111.0 . . ?
C5 C6 C7 87.8(6) . . ?
C5 C6 H6A 114.0 . . ?
C7 C6 H6A 114.0 . . ?
C5 C6 H6B 114.0 . . ?
C7 C6 H6B 114.0 . . ?
H6A C6 H6B 111.2 . . ?
N2 C7 C6 87.2(6) . . ?
N2 C7 H7A 114.1 . . ?
C6 C7 H7A 114.1 . . ?
N2 C7 H7B 114.1 . . ?
C6 C7 H7B 114.1 . . ?
H7A C7 H7B 111.3 . . ?
C26 C21 C22 122.9(4) . . ?
C26 C21 N1 119.0(4) . . ?
C22 C21 N1 118.1(4) . . ?
C23 C22 C21 116.6(5) . . ?
C23 C22 C27 121.3(5) . . ?
C21 C22 C27 122.0(5) . . ?
C24 C23 C22 122.1(5) . . ?
C24 C23 H23A 118.9 . . ?
C22 C23 H23A 118.9 . . ?
C23 C24 C25 119.5(5) . . ?
C23 C24 H24A 120.2 . . ?
C25 C24 H24A 120.2 . . ?
C24 C25 C26 122.4(6) . . ?
C24 C25 H25A 118.8 . . ?
C26 C25 H25A 118.8 . . ?
C25 C26 C21 116.4(5) . . ?
C25 C26 C28 119.6(5) . . ?
C21 C26 C28 124.0(4) . . ?
C22 C27 C29 111.8(5) . . ?
C22 C27 C30 112.4(6) . . ?
C29 C27 C30 110.6(6) . . ?
C22 C27 H27A 107.2 . . ?
C29 C27 H27A 107.2 . . ?
C30 C27 H27A 107.2 . . ?
C26 C28 C31 113.6(5) . . ?
C26 C28 C32 110.1(5) . . ?
C31 C28 C32 109.1(6) . . ?
C26 C28 H28A 107.9 . . ?
C31 C28 H28A 107.9 . . ?
C32 C28 H28A 107.9 . . ?
C27 C29 H29A 109.5 . . ?
C27 C29 H29B 109.5 . . ?
H29A C29 H29B 109.5 . . ?
C27 C29 H29C 109.5 . . ?
H29A C29 H29C 109.5 . . ?
H29B C29 H29C 109.5 . . ?
C27 C30 H30A 109.5 . . ?
C27 C30 H30B 109.5 . . ?
H30A C30 H30B 109.5 . . ?
C27 C30 H30D 109.5 . . ?
H30A C30 H30D 109.5 . . ?
H30B C30 H30D 109.5 . . ?
C28 C31 H31A 109.5 . . ?
C28 C31 H31D 109.5 . . ?
H31A C31 H31D 109.5 . . ?
C28 C31 H31B 109.5 . . ?
H31A C31 H31B 109.5 . . ?
H31D C31 H31B 109.5 . . ?
C28 C32 H32D 109.5 . . ?
C28 C32 H32A 109.5 . . ?
H32D C32 H32A 109.5 . . ?
C28 C32 H32B 109.5 . . ?
H32D C32 H32B 109.5 . . ?
H32A C32 H32B 109.5 . . ?

loop_
_geom_bond_atom_site_label_1
_geom_bond_atom_site_label_2
_geom_bond_distance
_geom_bond_site_symmetry_2
_geom_bond_publ_flag
Br1 Ni1 2.3591(10) . ?
Br2 Ni1 2.3307(10) . ?
Ni1 N1 2.002(3) . ?
Ni1 N2 2.049(4) . ?
N1 C1 1.276(6) . ?
N1 C21 1.443(6) . ?
N2 C2 1.501(7) . ?
N2 C7 1.504(8) . ?
N2 C5 1.517(7) . ?
C1 C2 1.494(7) . ?
C1 H1A 0.9300 . ?
C2 C4 1.525(8) . ?
C2 C3 1.554(8) . ?
C3 H3A 0.9600 . ?
C3 H3B 0.9600 . ?
C3 H3C 0.9600 . ?
C4 H4A 0.9600 . ?
C4 H4B 0.9600 . ?
C4 H4C 0.9600 . ?
C5 C6 1.477(11) . ?
C5 H5A 0.9700 . ?
C5 H5B 0.9700 . ?
C6 C7 1.539(10) . ?
C6 H6A 0.9700 . ?
C6 H6B 0.9700 . ?
C7 H7A 0.9700 . ?
C7 H7B 0.9700 . ?
C21 C26 1.393(7) . ?
C21 C22 1.403(7) . ?
C22 C23 1.393(8) . ?
C22 C27 1.510(8) . ?
C23 C24 1.355(9) . ?
C23 H23A 0.9300 . ?
C24 C25 1.373(9) . ?
C24 H24A 0.9300 . ?
C25 C26 1.389(7) . ?
C25 H25A 0.9300 . ?
C26 C28 1.511(7) . ?
C27 C29 1.523(10) . ?
C27 C30 1.528(10) . ?
C27 H27A 0.9800 . ?
C28 C31 1.518(9) . ?
C28 C32 1.546(9) . ?
C28 H28A 0.9800 . ?
C29 H29A 0.9600 . ?
C29 H29B 0.9600 . ?
C29 H29C 0.9600 . ?
C30 H30A 0.9600 . ?
C30 H30B 0.9600 . ?
C30 H30D 0.9600 . ?
C31 H31A 0.9600 . ?
C31 H31D 0.9600 . ?
C31 H31B 0.9600 . ?
C32 H32D 0.9600 . ?
C32 H32A 0.9600 . ?
C32 H32B 0.9600 . ?
